data_7711209
loop_
_publ_author_name
'Sherbow, Tobias J.'
'Li, Keyan'
'Zakharov, Lev N.'
'Pluth, Michael D.'

_publ_section_title
;
 Synthesis and reactivity of a tris(carbene) zinc chloride complex
;
_journal_name_full 'Dalton Transactions'
_journal_paper_doi 10.1039/D2DT02809C
_journal_year 2022
_chemical_formula_sum 'C31 H47 B N6 Zn'
_chemical_formula_weight 579.92
_space_group_crystal_system monoclinic
_space_group_IT_number 14
_space_group_name_Hall '-P 2ybc'
_space_group_name_H-M_alt 'P 1 21/c 1'
_atom_sites_solution_hydrogens geom
_audit_creation_method SHELXL-2014/7
_audit_update_record
;
2022-08-28 deposited with the CCDC.	2022-08-30 downloaded from the CCDC.
;
_cell_angle_alpha 90
_cell_angle_beta 105.538(4)
_cell_angle_gamma 90
_cell_formula_units_Z 4
_cell_length_a 10.6870(9)
_cell_length_b 16.4527(14)
_cell_length_c 18.4919(15)
_cell_measurement_reflns_used 9897
_cell_measurement_temperature 213(2)
_cell_measurement_theta_max 66.67
_cell_measurement_theta_min 3.66
_cell_volume 3132.6(5)
_computing_cell_refinement 'Bruker SAINT'
_computing_data_collection 'Bruker APEX2'
_computing_data_reduction 'Bruker SAINT'
_computing_molecular_graphics 'Bruker SHELXTL'
_computing_publication_material 'Bruker SHELXTL'
_computing_structure_refinement 'SHELXL-2014 (Sheldrick 2014)'
_computing_structure_solution 'SHELXS-97 (Sheldrick 2008)'
_diffrn_ambient_temperature 213(2)
_diffrn_measured_fraction_theta_full 0.992
_diffrn_measured_fraction_theta_max 0.992
_diffrn_measurement_device_type 'Bruker Apex II CCD'
_diffrn_measurement_method '\w and \f scans'
_diffrn_radiation_type CuK\a
_diffrn_radiation_wavelength 1.54178
_diffrn_reflns_av_R_equivalents 0.0365
_diffrn_reflns_av_unetI/netI 0.0317
_diffrn_reflns_Laue_measured_fraction_full 0.992
_diffrn_reflns_Laue_measured_fraction_max 0.992
_diffrn_reflns_limit_h_max 10
_diffrn_reflns_limit_h_min -12
_diffrn_reflns_limit_k_max 17
_diffrn_reflns_limit_k_min -19
_diffrn_reflns_limit_l_max 22
_diffrn_reflns_limit_l_min -21
_diffrn_reflns_number 21092
_diffrn_reflns_point_group_measured_fraction_full 0.992
_diffrn_reflns_point_group_measured_fraction_max 0.992
_diffrn_reflns_theta_full 66.728
_diffrn_reflns_theta_max 66.727
_diffrn_reflns_theta_min 3.657
_diffrn_source 'Incoatec I\mS'
_exptl_absorpt_coefficient_mu 1.301
_exptl_absorpt_correction_T_max 0.7528
_exptl_absorpt_correction_T_min 0.6826
_exptl_absorpt_correction_type multi-scan
_exptl_absorpt_process_details SADABS
_exptl_crystal_colour light-yellow
_exptl_crystal_density_diffrn 1.230
_exptl_crystal_description cut-prizm
_exptl_crystal_F_000 1240
_exptl_crystal_size_max 0.150
_exptl_crystal_size_mid 0.140
_exptl_crystal_size_min 0.070
_refine_diff_density_max 0.504
_refine_diff_density_min -0.298
_refine_diff_density_rms 0.053
_refine_ls_extinction_method none
_refine_ls_goodness_of_fit_ref 1.048
_refine_ls_hydrogen_treatment constr
_refine_ls_matrix_type full
_refine_ls_number_parameters 365
_refine_ls_number_reflns 5512
_refine_ls_number_restraints 9
_refine_ls_restrained_S_all 1.048
_refine_ls_R_factor_all 0.0404
_refine_ls_R_factor_gt 0.0363
_refine_ls_shift/su_max 0.002
_refine_ls_shift/su_mean 0.000
_refine_ls_structure_factor_coef Fsqd
_refine_ls_weighting_details 'w=1/[\s^2^(Fo^2^)+(0.0582P)^2^+1.1503P] where P=(Fo^2^+2Fc^2^)/3'
_refine_ls_weighting_scheme calc
_refine_ls_wR_factor_gt 0.0980
_refine_ls_wR_factor_ref 0.1014
_reflns_Friedel_coverage 0.000
_reflns_number_gt 4903
_reflns_number_total 5512
_reflns_threshold_expression 'I > 2\s(I)'
_cod_data_source_file d2dt02809c2.cif
_cod_data_source_block cu_TJS48_0m_a
_cod_original_sg_symbol_H-M 'P 21/c'
_cod_database_code 7711209
_shelx_shelxl_version_number 2014/7
_shelx_space_group_comment
;
The symmetry employed for this shelxl refinement is uniquely defined
by the following loop, which should always be used as a source of
symmetry information in preference to the above space-group names.
They are only intended as comments.
;
_shelx_estimated_absorpt_t_min 0.829
_shelx_estimated_absorpt_t_max 0.914

loop_
_space_group_symop_operation_xyz
'x, y, z'
'-x, y+1/2, -z+1/2'
'-x, -y, -z'
'x, -y-1/2, z-1/2'

loop_
_atom_site_label
_atom_site_type_symbol
_atom_site_fract_x
_atom_site_fract_y
_atom_site_fract_z
_atom_site_U_iso_or_equiv
_atom_site_adp_type
_atom_site_occupancy
_atom_site_site_symmetry_order
_atom_site_calc_flag
_atom_site_refinement_flags_posn
_atom_site_refinement_flags_adp
_atom_site_refinement_flags_occupancy
_atom_site_disorder_assembly
_atom_site_disorder_group
Zn1 Zn 0.56698(2) 0.39972(2) 0.80255(2) 0.02586(10) Uani 1 1 d . . . . .
N1 N 0.48677(14) 0.48974(9) 0.65752(8) 0.0258(3) Uani 1 1 d . . . . .
N2 N 0.64348(14) 0.56459(10) 0.72166(9) 0.0291(3) Uani 1 1 d . . . . .
N3 N 0.47809(14) 0.34007(9) 0.64491(8) 0.0255(3) Uani 1 1 d . . . . .
N4 N 0.62671(14) 0.25243(9) 0.69400(9) 0.0281(3) Uani 1 1 d . . . . .
N5 N 0.30993(14) 0.41164(9) 0.69819(8) 0.0235(3) Uani 1 1 d . . . . .
N6 N 0.26260(15) 0.40309(9) 0.80467(8) 0.0250(3) Uani 1 1 d . . . . .
B1 B 0.38882(19) 0.41718(13) 0.63761(11) 0.0247(4) Uani 1 1 d . . . . .
C1 C 0.56655(16) 0.50058(11) 0.72772(10) 0.0258(4) Uani 1 1 d . . . . .
C2 C 0.52056(18) 0.54294(12) 0.60816(10) 0.0323(4) Uani 1 1 d . . . . .
H2A H 0.4826 0.5457 0.5561 0.039 Uiso 1 1 calc R U . . .
C3 C 0.6172(2) 0.59005(13) 0.64780(12) 0.0366(5) Uani 1 1 d . . . . .
H3A H 0.6590 0.6322 0.6290 0.044 Uiso 1 1 calc R U . . .
C4 C 0.55889(17) 0.31599(11) 0.71141(10) 0.0260(4) Uani 1 1 d . . . . .
C5 C 0.59262(19) 0.23981(12) 0.61718(11) 0.0345(4) Uani 1 1 d . . . . .
H5A H 0.6271 0.2003 0.5912 0.041 Uiso 1 1 calc R U . . .
C6 C 0.50097(18) 0.29484(12) 0.58708(10) 0.0308(4) Uani 1 1 d . . . . .
H6A H 0.4597 0.3014 0.5357 0.037 Uiso 1 1 calc R U . . .
C7 C 0.36377(17) 0.40455(10) 0.77342(10) 0.0238(4) Uani 1 1 d . . . . .
C8 C 0.14621(18) 0.40888(11) 0.74934(11) 0.0294(4) Uani 1 1 d . . . . .
H8A H 0.0624 0.4091 0.7565 0.035 Uiso 1 1 calc R U . . .
C9 C 0.17618(17) 0.41410(11) 0.68361(10) 0.0283(4) Uani 1 1 d . . . . .
H9A H 0.1168 0.4186 0.6360 0.034 Uiso 1 1 calc R U . . .
C10 C 0.7474(2) 0.59950(12) 0.78469(12) 0.0360(5) Uani 1 1 d . . . . .
C11 C 0.6982(2) 0.60423(16) 0.85410(14) 0.0515(6) Uani 1 1 d . . . . .
H11A H 0.7654 0.6269 0.8953 0.077 Uiso 1 1 calc R U . . .
H11B H 0.6218 0.6387 0.8441 0.077 Uiso 1 1 calc R U . . .
H11C H 0.6759 0.5501 0.8674 0.077 Uiso 1 1 calc R U . . .
C12 C 0.8655(2) 0.54429(16) 0.79639(14) 0.0486(6) Uani 1 1 d . . . . .
H12A H 0.9353 0.5653 0.8371 0.073 Uiso 1 1 calc R U . . .
H12B H 0.8428 0.4899 0.8088 0.073 Uiso 1 1 calc R U . . .
H12C H 0.8938 0.5425 0.7507 0.073 Uiso 1 1 calc R U . . .
C13 C 0.7820(3) 0.68486(15) 0.76386(16) 0.0645(8) Uani 1 1 d . . . . .
H13A H 0.8495 0.7074 0.8049 0.097 Uiso 1 1 calc R U . . .
H13B H 0.8128 0.6822 0.7191 0.097 Uiso 1 1 calc R U . . .
H13C H 0.7055 0.7192 0.7543 0.097 Uiso 1 1 calc R U . . .
C14 C 0.73140(19) 0.20703(12) 0.74902(11) 0.0336(4) Uani 1 1 d . . . . .
C15 C 0.7584(3) 0.12731(17) 0.71465(16) 0.0671(8) Uani 1 1 d . . . . .
H15A H 0.8263 0.0981 0.7505 0.101 Uiso 1 1 calc R U . . .
H15B H 0.6800 0.0947 0.7017 0.101 Uiso 1 1 calc R U . . .
H15C H 0.7861 0.1383 0.6698 0.101 Uiso 1 1 calc R U . . .
C16 C 0.6865(3) 0.18824(16) 0.81811(14) 0.0550(6) Uani 1 1 d . . . . .
H16A H 0.7541 0.1588 0.8540 0.083 Uiso 1 1 calc R U . . .
H16B H 0.6681 0.2386 0.8406 0.083 Uiso 1 1 calc R U . . .
H16C H 0.6084 0.1553 0.8041 0.083 Uiso 1 1 calc R U . . .
C17 C 0.8513(2) 0.26025(17) 0.76712(15) 0.0566(7) Uani 1 1 d . . . . .
H17A H 0.9215 0.2326 0.8028 0.085 Uiso 1 1 calc R U . . .
H17B H 0.8768 0.2712 0.7215 0.085 Uiso 1 1 calc R U . . .
H17C H 0.8325 0.3111 0.7886 0.085 Uiso 1 1 calc R U . . .
C18 C 0.27676(19) 0.39561(11) 0.88697(10) 0.0291(4) Uani 1 1 d . . . . .
C19 C 0.1439(2) 0.39941(19) 0.90236(13) 0.0558(7) Uani 1 1 d . . . . .
H19A H 0.1540 0.3945 0.9559 0.084 Uiso 1 1 calc R U . . .
H19B H 0.1028 0.4509 0.8847 0.084 Uiso 1 1 calc R U . . .
H19C H 0.0903 0.3552 0.8763 0.084 Uiso 1 1 calc R U . . .
C20 C 0.3407(3) 0.31491(14) 0.91391(12) 0.0465(5) Uani 1 1 d . . . . .
H20A H 0.3504 0.3094 0.9674 0.070 Uiso 1 1 calc R U . . .
H20B H 0.2871 0.2710 0.8874 0.070 Uiso 1 1 calc R U . . .
H20C H 0.4255 0.3127 0.9043 0.070 Uiso 1 1 calc R U . . .
C21 C 0.3602(2) 0.46501(14) 0.92743(12) 0.0460(5) Uani 1 1 d . . . . .
H21A H 0.3698 0.4605 0.9809 0.069 Uiso 1 1 calc R U . . .
H21B H 0.4451 0.4625 0.9179 0.069 Uiso 1 1 calc R U . . .
H21C H 0.3191 0.5164 0.9093 0.069 Uiso 1 1 calc R U . . .
C22 C 0.28362(17) 0.42481(12) 0.55657(10) 0.0278(4) Uani 1 1 d . . . . .
C23 C 0.23711(19) 0.49920(13) 0.52414(11) 0.0352(4) Uani 1 1 d . . . . .
H23A H 0.2735 0.5474 0.5481 0.042 Uiso 1 1 calc R U . . .
C24 C 0.1388(2) 0.50472(15) 0.45758(12) 0.0449(5) Uani 1 1 d . . . . .
H24A H 0.1115 0.5560 0.4369 0.054 Uiso 1 1 calc R U . . .
C25 C 0.0812(2) 0.43547(16) 0.42185(11) 0.0451(5) Uani 1 1 d . . . . .
H25A H 0.0155 0.4390 0.3765 0.054 Uiso 1 1 calc R U . . .
C26 C 0.1211(2) 0.36103(15) 0.45348(11) 0.0403(5) Uani 1 1 d . . . . .
H26A H 0.0811 0.3134 0.4302 0.048 Uiso 1 1 calc R U . . .
C27 C 0.22006(18) 0.35562(13) 0.51971(11) 0.0325(4) Uani 1 1 d . . . . .
H27A H 0.2452 0.3041 0.5405 0.039 Uiso 1 1 calc R U . . .
C28 C 0.6718(5) 0.3744(4) 0.9125(3) 0.0246(17) Uiso 0.45 1 d D . P A 1
H28A H 0.6445 0.4139 0.9449 0.030 Uiso 0.45 1 calc R U P A 1
H28B H 0.6434 0.3208 0.9251 0.030 Uiso 0.45 1 calc R U P A 1
C29 C 0.8210(4) 0.3737(4) 0.9355(3) 0.0334(12) Uiso 0.45 1 d D . P A 1
H29A H 0.8508 0.3380 0.9011 0.040 Uiso 0.45 1 calc R U P A 1
H29B H 0.8519 0.4287 0.9296 0.040 Uiso 0.45 1 calc R U P A 1
C30 C 0.8834(7) 0.3453(5) 1.0161(3) 0.0377(15) Uiso 0.45 1 d D . P A 1
H30A H 0.9765 0.3578 1.0291 0.045 Uiso 0.45 1 calc R U P A 1
H30B H 0.8452 0.3760 1.0504 0.045 Uiso 0.45 1 calc R U P A 1
C31 C 0.8663(8) 0.2562(5) 1.0275(5) 0.0567(17) Uiso 0.45 1 d D . P A 1
H31A H 0.9077 0.2420 1.0793 0.085 Uiso 0.45 1 calc R U P A 1
H31B H 0.7745 0.2435 1.0159 0.085 Uiso 0.45 1 calc R U P A 1
H31C H 0.9058 0.2254 0.9947 0.085 Uiso 0.45 1 calc R U P A 1
C28A C 0.6754(8) 0.3929(5) 0.9106(5) 0.024(2) Uiso 0.35 1 d D . P A 2
H28C H 0.6390 0.4334 0.9382 0.029 Uiso 0.35 1 calc R U P A 2
H28D H 0.6564 0.3397 0.9290 0.029 Uiso 0.35 1 calc R U P A 2
C29A C 0.8192(6) 0.4028(5) 0.9369(4) 0.0335(15) Uiso 0.35 1 d D . P A 2
H29C H 0.8389 0.4605 0.9327 0.040 Uiso 0.35 1 calc R U P A 2
H29D H 0.8572 0.3731 0.9020 0.040 Uiso 0.35 1 calc R U P A 2
C30A C 0.8891(7) 0.3752(5) 1.0164(4) 0.0374(17) Uiso 0.35 1 d D . P A 2
H30C H 0.9762 0.3993 1.0304 0.045 Uiso 0.35 1 calc R U P A 2
H30D H 0.8420 0.3964 1.0511 0.045 Uiso 0.35 1 calc R U P A 2
C31A C 0.9019(9) 0.2853(6) 1.0264(5) 0.055(2) Uiso 0.35 1 d D . P A 2
H31D H 0.9472 0.2730 1.0781 0.082 Uiso 0.35 1 calc R U P A 2
H31E H 0.8163 0.2608 1.0141 0.082 Uiso 0.35 1 calc R U P A 2
H31F H 0.9507 0.2637 0.9934 0.082 Uiso 0.35 1 calc R U P A 2
C29B C 0.7364(12) 0.3256(7) 0.9515(7) 0.053(3) Uiso 0.2 1 d D . P A 3
H29E H 0.7484 0.2777 0.9226 0.064 Uiso 0.2 1 calc R U P A 3
H29F H 0.6569 0.3170 0.9673 0.064 Uiso 0.2 1 calc R U P A 3
C28B C 0.7153(10) 0.3974(5) 0.9001(5) 0.017(2) Uiso 0.2 1 d D . P A 3
H28E H 0.7963 0.4062 0.8860 0.021 Uiso 0.2 1 calc R U P A 3
H28F H 0.7035 0.4447 0.9298 0.021 Uiso 0.2 1 calc R U P A 3
C30B C 0.8486(13) 0.3293(8) 1.0210(7) 0.042(3) Uiso 0.2 1 d D . P A 3
H30E H 0.9220 0.3554 1.0079 0.051 Uiso 0.2 1 calc R U P A 3
H30F H 0.8237 0.3641 1.0579 0.051 Uiso 0.2 1 calc R U P A 3
C31B C 0.893(2) 0.2503(11) 1.0570(12) 0.082(6) Uiso 0.2 1 d D . P A 3
H31G H 0.9651 0.2590 1.1010 0.123 Uiso 0.2 1 calc R U P A 3
H31H H 0.8222 0.2243 1.0718 0.123 Uiso 0.2 1 calc R U P A 3
H31I H 0.9208 0.2156 1.0217 0.123 Uiso 0.2 1 calc R U P A 3

loop_
_atom_site_aniso_label
_atom_site_aniso_U_11
_atom_site_aniso_U_22
_atom_site_aniso_U_33
_atom_site_aniso_U_23
_atom_site_aniso_U_13
_atom_site_aniso_U_12
Zn1 0.02415(15) 0.03111(16) 0.01833(15) -0.00244(9) -0.00123(10) 0.00209(9)
N1 0.0273(7) 0.0280(8) 0.0207(7) -0.0015(6) 0.0039(6) 0.0006(6)
N2 0.0273(8) 0.0287(8) 0.0288(8) -0.0023(6) 0.0032(6) -0.0015(6)
N3 0.0254(7) 0.0282(8) 0.0200(7) -0.0050(6) 0.0011(6) 0.0006(6)
N4 0.0274(7) 0.0270(8) 0.0269(8) -0.0041(6) 0.0019(6) 0.0031(6)
N5 0.0232(7) 0.0261(7) 0.0187(7) -0.0016(6) 0.0013(6) 0.0011(5)
N6 0.0264(8) 0.0264(8) 0.0207(8) 0.0003(6) 0.0039(6) 0.0010(6)
B1 0.0269(10) 0.0267(10) 0.0190(10) -0.0026(8) 0.0036(8) 0.0006(8)
C1 0.0242(8) 0.0265(9) 0.0242(9) -0.0025(7) 0.0021(7) 0.0008(7)
C2 0.0359(10) 0.0384(11) 0.0226(9) 0.0015(8) 0.0080(8) -0.0008(8)
C3 0.0367(11) 0.0384(11) 0.0359(11) 0.0044(8) 0.0119(9) -0.0064(8)
C4 0.0255(8) 0.0263(9) 0.0233(9) -0.0043(7) 0.0014(7) 0.0009(7)
C5 0.0375(10) 0.0356(10) 0.0288(10) -0.0105(8) 0.0064(8) 0.0039(8)
C6 0.0331(9) 0.0359(10) 0.0210(9) -0.0077(8) 0.0033(7) 0.0003(8)
C7 0.0256(9) 0.0251(9) 0.0185(9) -0.0014(6) 0.0020(7) 0.0013(6)
C8 0.0225(9) 0.0360(10) 0.0274(10) 0.0005(7) 0.0029(7) 0.0012(7)
C9 0.0225(9) 0.0352(10) 0.0231(9) -0.0004(7) -0.0011(7) 0.0022(7)
C10 0.0293(10) 0.0346(11) 0.0386(12) -0.0039(8) -0.0005(9) -0.0073(8)
C11 0.0478(13) 0.0623(16) 0.0399(13) -0.0246(11) 0.0041(11) -0.0117(11)
C12 0.0318(11) 0.0626(15) 0.0455(13) 0.0024(11) 0.0000(9) 0.0015(10)
C13 0.0672(17) 0.0413(14) 0.0673(17) 0.0017(12) -0.0125(14) -0.0224(12)
C14 0.0354(10) 0.0293(10) 0.0320(10) -0.0013(8) 0.0020(8) 0.0089(8)
C15 0.088(2) 0.0490(15) 0.0523(16) -0.0080(12) -0.0026(14) 0.0374(14)
C16 0.0652(16) 0.0521(14) 0.0490(14) 0.0214(11) 0.0174(12) 0.0189(12)
C17 0.0325(11) 0.0631(16) 0.0636(16) 0.0095(13) -0.0053(11) 0.0016(11)
C18 0.0337(10) 0.0332(10) 0.0204(9) 0.0021(7) 0.0073(8) 0.0002(7)
C19 0.0415(13) 0.097(2) 0.0314(12) 0.0080(12) 0.0145(10) 0.0057(12)
C20 0.0651(15) 0.0389(12) 0.0350(11) 0.0119(9) 0.0127(10) 0.0068(10)
C21 0.0664(15) 0.0448(13) 0.0260(10) -0.0083(9) 0.0111(10) -0.0089(11)
C22 0.0262(9) 0.0369(10) 0.0191(9) -0.0034(7) 0.0042(7) 0.0013(7)
C23 0.0343(10) 0.0388(11) 0.0289(10) -0.0004(8) 0.0021(8) 0.0043(8)
C24 0.0404(11) 0.0547(14) 0.0336(11) 0.0097(10) -0.0004(9) 0.0132(10)
C25 0.0337(11) 0.0724(16) 0.0222(10) -0.0015(10) -0.0046(8) 0.0099(10)
C26 0.0322(10) 0.0570(14) 0.0280(10) -0.0143(9) 0.0016(8) -0.0026(9)
C27 0.0291(9) 0.0391(11) 0.0264(10) -0.0045(8) 0.0023(8) 0.0000(8)

loop_
_atom_type_symbol
_atom_type_description
_atom_type_scat_dispersion_real
_atom_type_scat_dispersion_imag
_atom_type_scat_source
C C 0.0181 0.0091 'International Tables Vol C Tables 4.2.6.8 and 6.1.1.4'
H H 0.0000 0.0000 'International Tables Vol C Tables 4.2.6.8 and 6.1.1.4'
B B 0.0090 0.0039 'International Tables Vol C Tables 4.2.6.8 and 6.1.1.4'
N N 0.0311 0.0180 'International Tables Vol C Tables 4.2.6.8 and 6.1.1.4'
Zn Zn -1.5491 0.6778 'International Tables Vol C Tables 4.2.6.8 and 6.1.1.4'

loop_
_geom_angle_atom_site_label_1
_geom_angle_atom_site_label_2
_geom_angle_atom_site_label_3
_geom_angle
_geom_angle_site_symmetry_1
_geom_angle_site_symmetry_3
_geom_angle_publ_flag
C28A Zn1 C7 122.3(3) . . ?
C28B Zn1 C7 136.7(3) . . ?
C28 Zn1 C7 120.54(17) . . ?
C28A Zn1 C1 125.2(3) . . ?
C28B Zn1 C1 116.4(3) . . ?
C28 Zn1 C1 133.41(19) . . ?
C7 Zn1 C1 88.97(7) . . ?
C28A Zn1 C4 128.8(3) . . ?
C28B Zn1 C4 122.2(3) . . ?
C28 Zn1 C4 122.14(19) . . ?
C7 Zn1 C4 90.09(7) . . ?
C1 Zn1 C4 89.85(7) . . ?
C1 N1 C2 109.85(15) . . ?
C1 N1 B1 122.22(15) . . ?
C2 N1 B1 127.22(15) . . ?
C1 N2 C3 110.41(15) . . ?
C1 N2 C10 125.01(16) . . ?
C3 N2 C10 124.48(17) . . ?
C4 N3 C6 110.07(15) . . ?
C4 N3 B1 122.49(14) . . ?
C6 N3 B1 126.84(15) . . ?
C4 N4 C5 110.36(15) . . ?
C4 N4 C14 124.93(15) . . ?
C5 N4 C14 124.52(16) . . ?
C7 N5 C9 109.50(15) . . ?
C7 N5 B1 124.89(15) . . ?
C9 N5 B1 125.61(15) . . ?
C7 N6 C8 110.15(15) . . ?
C7 N6 C18 124.12(15) . . ?
C8 N6 C18 125.72(16) . . ?
N1 B1 N3 104.08(14) . . ?
N1 B1 N5 109.18(14) . . ?
N3 B1 N5 108.70(14) . . ?
N1 B1 C22 114.42(15) . . ?
N3 B1 C22 113.39(15) . . ?
N5 B1 C22 106.94(14) . . ?
N2 C1 N1 105.14(15) . . ?
N2 C1 Zn1 138.65(13) . . ?
N1 C1 Zn1 113.82(12) . . ?
C3 C2 N1 107.73(17) . . ?
C3 C2 H2A 126.1 . . ?
N1 C2 H2A 126.1 . . ?
C2 C3 N2 106.70(17) . . ?
C2 C3 H3A 126.6 . . ?
N2 C3 H3A 126.6 . . ?
N3 C4 N4 105.06(15) . . ?
N3 C4 Zn1 113.77(12) . . ?
N4 C4 Zn1 139.72(13) . . ?
C6 C5 N4 106.69(16) . . ?
C6 C5 H5A 126.7 . . ?
N4 C5 H5A 126.7 . . ?
C5 C6 N3 107.72(16) . . ?
C5 C6 H6A 126.1 . . ?
N3 C6 H6A 126.1 . . ?
N6 C7 N5 105.68(15) . . ?
N6 C7 Zn1 141.27(13) . . ?
N5 C7 Zn1 113.05(12) . . ?
C9 C8 N6 106.78(16) . . ?
C9 C8 H8A 126.6 . . ?
N6 C8 H8A 126.6 . . ?
C8 C9 N5 107.89(16) . . ?
C8 C9 H9A 126.1 . . ?
N5 C9 H9A 126.1 . . ?
N2 C10 C11 109.10(17) . . ?
N2 C10 C12 107.24(17) . . ?
C11 C10 C12 111.9(2) . . ?
N2 C10 C13 109.67(18) . . ?
C11 C10 C13 109.2(2) . . ?
C12 C10 C13 109.7(2) . . ?
C10 C11 H11A 109.5 . . ?
C10 C11 H11B 109.5 . . ?
H11A C11 H11B 109.5 . . ?
C10 C11 H11C 109.5 . . ?
H11A C11 H11C 109.5 . . ?
H11B C11 H11C 109.5 . . ?
C10 C12 H12A 109.5 . . ?
C10 C12 H12B 109.5 . . ?
H12A C12 H12B 109.5 . . ?
C10 C12 H12C 109.5 . . ?
H12A C12 H12C 109.5 . . ?
H12B C12 H12C 109.5 . . ?
C10 C13 H13A 109.5 . . ?
C10 C13 H13B 109.5 . . ?
H13A C13 H13B 109.5 . . ?
C10 C13 H13C 109.5 . . ?
H13A C13 H13C 109.5 . . ?
H13B C13 H13C 109.5 . . ?
N4 C14 C16 109.15(17) . . ?
N4 C14 C17 107.24(17) . . ?
C16 C14 C17 111.9(2) . . ?
N4 C14 C15 109.77(17) . . ?
C16 C14 C15 108.4(2) . . ?
C17 C14 C15 110.4(2) . . ?
C14 C15 H15A 109.5 . . ?
C14 C15 H15B 109.5 . . ?
H15A C15 H15B 109.5 . . ?
C14 C15 H15C 109.5 . . ?
H15A C15 H15C 109.5 . . ?
H15B C15 H15C 109.5 . . ?
C14 C16 H16A 109.5 . . ?
C14 C16 H16B 109.5 . . ?
H16A C16 H16B 109.5 . . ?
C14 C16 H16C 109.5 . . ?
H16A C16 H16C 109.5 . . ?
H16B C16 H16C 109.5 . . ?
C14 C17 H17A 109.5 . . ?
C14 C17 H17B 109.5 . . ?
H17A C17 H17B 109.5 . . ?
C14 C17 H17C 109.5 . . ?
H17A C17 H17C 109.5 . . ?
H17B C17 H17C 109.5 . . ?
N6 C18 C20 108.72(16) . . ?
N6 C18 C21 109.04(15) . . ?
C20 C18 C21 110.10(18) . . ?
N6 C18 C19 110.01(16) . . ?
C20 C18 C19 109.59(19) . . ?
C21 C18 C19 109.36(19) . . ?
C18 C19 H19A 109.5 . . ?
C18 C19 H19B 109.5 . . ?
H19A C19 H19B 109.5 . . ?
C18 C19 H19C 109.5 . . ?
H19A C19 H19C 109.5 . . ?
H19B C19 H19C 109.5 . . ?
C18 C20 H20A 109.5 . . ?
C18 C20 H20B 109.5 . . ?
H20A C20 H20B 109.5 . . ?
C18 C20 H20C 109.5 . . ?
H20A C20 H20C 109.5 . . ?
H20B C20 H20C 109.5 . . ?
C18 C21 H21A 109.5 . . ?
C18 C21 H21B 109.5 . . ?
H21A C21 H21B 109.5 . . ?
C18 C21 H21C 109.5 . . ?
H21A C21 H21C 109.5 . . ?
H21B C21 H21C 109.5 . . ?
C23 C22 C27 115.61(17) . . ?
C23 C22 B1 123.02(17) . . ?
C27 C22 B1 120.78(17) . . ?
C24 C23 C22 122.4(2) . . ?
C24 C23 H23A 118.8 . . ?
C22 C23 H23A 118.8 . . ?
C25 C24 C23 120.3(2) . . ?
C25 C24 H24A 119.8 . . ?
C23 C24 H24A 119.8 . . ?
C26 C25 C24 119.03(19) . . ?
C26 C25 H25A 120.5 . . ?
C24 C25 H25A 120.5 . . ?
C25 C26 C27 120.5(2) . . ?
C25 C26 H26A 119.7 . . ?
C27 C26 H26A 119.7 . . ?
C26 C27 C22 122.0(2) . . ?
C26 C27 H27A 119.0 . . ?
C22 C27 H27A 119.0 . . ?
C29 C28 Zn1 121.3(4) . . ?
C29 C28 H28A 107.0 . . ?
Zn1 C28 H28A 107.0 . . ?
C29 C28 H28B 107.0 . . ?
Zn1 C28 H28B 107.0 . . ?
H28A C28 H28B 106.7 . . ?
C30 C29 C28 114.9(5) . . ?
C30 C29 H29A 108.5 . . ?
C28 C29 H29A 108.5 . . ?
C30 C29 H29B 108.5 . . ?
C28 C29 H29B 108.5 . . ?
H29A C29 H29B 107.5 . . ?
C31 C30 C29 113.3(6) . . ?
C31 C30 H30A 108.9 . . ?
C29 C30 H30A 108.9 . . ?
C31 C30 H30B 108.9 . . ?
C29 C30 H30B 108.9 . . ?
H30A C30 H30B 107.7 . . ?
C30 C31 H31A 109.5 . . ?
C30 C31 H31B 109.5 . . ?
H31A C31 H31B 109.5 . . ?
C30 C31 H31C 109.5 . . ?
H31A C31 H31C 109.5 . . ?
H31B C31 H31C 109.5 . . ?
C29A C28A Zn1 125.6(6) . . ?
C29A C28A H28C 105.9 . . ?
Zn1 C28A H28C 105.9 . . ?
C29A C28A H28D 105.9 . . ?
Zn1 C28A H28D 105.9 . . ?
H28C C28A H28D 106.2 . . ?
C28A C29A C30A 118.5(6) . . ?
C28A C29A H29C 107.7 . . ?
C30A C29A H29C 107.7 . . ?
C28A C29A H29D 107.7 . . ?
C30A C29A H29D 107.7 . . ?
H29C C29A H29D 107.1 . . ?
C31A C30A C29A 114.7(7) . . ?
C31A C30A H30C 108.6 . . ?
C29A C30A H30C 108.6 . . ?
C31A C30A H30D 108.6 . . ?
C29A C30A H30D 108.6 . . ?
H30C C30A H30D 107.6 . . ?
C30A C31A H31D 109.5 . . ?
C30A C31A H31E 109.5 . . ?
H31D C31A H31E 109.5 . . ?
C30A C31A H31F 109.5 . . ?
H31D C31A H31F 109.5 . . ?
H31E C31A H31F 109.5 . . ?
C28B C29B C30B 117.4(10) . . ?
C28B C29B H29E 107.9 . . ?
C30B C29B H29E 107.9 . . ?
C28B C29B H29F 107.9 . . ?
C30B C29B H29F 107.9 . . ?
H29E C29B H29F 107.2 . . ?
C29B C28B Zn1 121.4(7) . . ?
C29B C28B H28E 107.0 . . ?
Zn1 C28B H28E 107.0 . . ?
C29B C28B H28F 107.0 . . ?
Zn1 C28B H28F 107.0 . . ?
H28E C28B H28F 106.7 . . ?
C31B C30B C29B 115.7(14) . . ?
C31B C30B H30E 108.3 . . ?
C29B C30B H30E 108.3 . . ?
C31B C30B H30F 108.3 . . ?
C29B C30B H30F 108.3 . . ?
H30E C30B H30F 107.4 . . ?
C30B C31B H31G 109.5 . . ?
C30B C31B H31H 109.5 . . ?
H31G C31B H31H 109.5 . . ?
C30B C31B H31I 109.5 . . ?
H31G C31B H31I 109.5 . . ?
H31H C31B H31I 109.5 . . ?

loop_
_geom_bond_atom_site_label_1
_geom_bond_atom_site_label_2
_geom_bond_distance
_geom_bond_site_symmetry_2
_geom_bond_publ_flag
Zn1 C28A 2.027(8) . ?
Zn1 C28B 2.058(9) . ?
Zn1 C28 2.084(6) . ?
Zn1 C7 2.0942(18) . ?
Zn1 C1 2.1598(18) . ?
Zn1 C4 2.1605(17) . ?
N1 C1 1.360(2) . ?
N1 C2 1.381(2) . ?
N1 B1 1.565(2) . ?
N2 C1 1.359(2) . ?
N2 C3 1.384(3) . ?
N2 C10 1.493(2) . ?
N3 C4 1.359(2) . ?
N3 C6 1.377(2) . ?
N3 B1 1.571(2) . ?
N4 C4 1.359(2) . ?
N4 C5 1.384(3) . ?
N4 C14 1.495(2) . ?
N5 C7 1.361(2) . ?
N5 C9 1.382(2) . ?
N5 B1 1.575(2) . ?
N6 C7 1.356(2) . ?
N6 C8 1.386(2) . ?
N6 C18 1.494(2) . ?
B1 C22 1.620(3) . ?
C2 C3 1.341(3) . ?
C2 H2A 0.9400 . ?
C3 H3A 0.9400 . ?
C5 C6 1.340(3) . ?
C5 H5A 0.9400 . ?
C6 H6A 0.9400 . ?
C8 C9 1.340(3) . ?
C8 H8A 0.9400 . ?
C9 H9A 0.9400 . ?
C10 C11 1.514(3) . ?
C10 C12 1.523(3) . ?
C10 C13 1.527(3) . ?
C11 H11A 0.9700 . ?
C11 H11B 0.9700 . ?
C11 H11C 0.9700 . ?
C12 H12A 0.9700 . ?
C12 H12B 0.9700 . ?
C12 H12C 0.9700 . ?
C13 H13A 0.9700 . ?
C13 H13B 0.9700 . ?
C13 H13C 0.9700 . ?
C14 C16 1.512(3) . ?
C14 C17 1.514(3) . ?
C14 C15 1.518(3) . ?
C15 H15A 0.9700 . ?
C15 H15B 0.9700 . ?
C15 H15C 0.9700 . ?
C16 H16A 0.9700 . ?
C16 H16B 0.9700 . ?
C16 H16C 0.9700 . ?
C17 H17A 0.9700 . ?
C17 H17B 0.9700 . ?
C17 H17C 0.9700 . ?
C18 C20 1.515(3) . ?
C18 C21 1.517(3) . ?
C18 C19 1.522(3) . ?
C19 H19A 0.9700 . ?
C19 H19B 0.9700 . ?
C19 H19C 0.9700 . ?
C20 H20A 0.9700 . ?
C20 H20B 0.9700 . ?
C20 H20C 0.9700 . ?
C21 H21A 0.9700 . ?
C21 H21B 0.9700 . ?
C21 H21C 0.9700 . ?
C22 C23 1.395(3) . ?
C22 C27 1.405(3) . ?
C23 C24 1.391(3) . ?
C23 H23A 0.9400 . ?
C24 C25 1.377(4) . ?
C24 H24A 0.9400 . ?
C25 C26 1.375(3) . ?
C25 H25A 0.9400 . ?
C26 C27 1.390(3) . ?
C26 H26A 0.9400 . ?
C27 H27A 0.9400 . ?
C28 C29 1.535(7) . ?
C28 H28A 0.9800 . ?
C28 H28B 0.9800 . ?
C29 C30 1.533(7) . ?
C29 H29A 0.9800 . ?
C29 H29B 0.9800 . ?
C30 C31 1.500(10) . ?
C30 H30A 0.9800 . ?
C30 H30B 0.9800 . ?
C31 H31A 0.9700 . ?
C31 H31B 0.9700 . ?
C31 H31C 0.9700 . ?
C28A C29A 1.492(10) . ?
C28A H28C 0.9800 . ?
C28A H28D 0.9800 . ?
C29A C30A 1.528(9) . ?
C29A H29C 0.9800 . ?
C29A H29D 0.9800 . ?
C30A C31A 1.492(10) . ?
C30A H30C 0.9800 . ?
C30A H30D 0.9800 . ?
C31A H31D 0.9700 . ?
C31A H31E 0.9700 . ?
C31A H31F 0.9700 . ?
C29B C28B 1.495(13) . ?
C29B C30B 1.506(14) . ?
C29B H29E 0.9800 . ?
C29B H29F 0.9800 . ?
C28B H28E 0.9800 . ?
C28B H28F 0.9800 . ?
C30B C31B 1.479(16) . ?
C30B H30E 0.9800 . ?
C30B H30F 0.9800 . ?
C31B H31G 0.9700 . ?
C31B H31H 0.9700 . ?
C31B H31I 0.9700 . ?

loop_
_geom_torsion_atom_site_label_1
_geom_torsion_atom_site_label_2
_geom_torsion_atom_site_label_3
_geom_torsion_atom_site_label_4
_geom_torsion
_geom_torsion_site_symmetry_1
_geom_torsion_site_symmetry_2
_geom_torsion_site_symmetry_3
_geom_torsion_site_symmetry_4
_geom_torsion_publ_flag
C1 N1 B1 N3 -67.30(19) . . . . ?
C2 N1 B1 N3 102.05(19) . . . . ?
C1 N1 B1 N5 48.6(2) . . . . ?
C2 N1 B1 N5 -142.03(17) . . . . ?
C1 N1 B1 C22 168.41(16) . . . . ?
C2 N1 B1 C22 -22.2(3) . . . . ?
C4 N3 B1 N1 65.1(2) . . . . ?
C6 N3 B1 N1 -105.10(19) . . . . ?
C4 N3 B1 N5 -51.1(2) . . . . ?
C6 N3 B1 N5 138.63(17) . . . . ?
C4 N3 B1 C22 -169.92(16) . . . . ?
C6 N3 B1 C22 19.8(3) . . . . ?
C7 N5 B1 N1 -55.7(2) . . . . ?
C9 N5 B1 N1 123.49(17) . . . . ?
C7 N5 B1 N3 57.2(2) . . . . ?
C9 N5 B1 N3 -123.58(17) . . . . ?
C7 N5 B1 C22 179.96(15) . . . . ?
C9 N5 B1 C22 -0.8(2) . . . . ?
C3 N2 C1 N1 -3.6(2) . . . . ?
C10 N2 C1 N1 179.91(16) . . . . ?
C3 N2 C1 Zn1 156.61(17) . . . . ?
C10 N2 C1 Zn1 -19.9(3) . . . . ?
C2 N1 C1 N2 4.0(2) . . . . ?
B1 N1 C1 N2 175.02(15) . . . . ?
C2 N1 C1 Zn1 -161.80(12) . . . . ?
B1 N1 C1 Zn1 9.2(2) . . . . ?
C1 N1 C2 C3 -3.1(2) . . . . ?
B1 N1 C2 C3 -173.48(17) . . . . ?
N1 C2 C3 N2 0.8(2) . . . . ?
C1 N2 C3 C2 1.8(2) . . . . ?
C10 N2 C3 C2 178.33(17) . . . . ?
C6 N3 C4 N4 -3.2(2) . . . . ?
B1 N3 C4 N4 -174.90(15) . . . . ?
C6 N3 C4 Zn1 165.84(12) . . . . ?
B1 N3 C4 Zn1 -5.9(2) . . . . ?
C5 N4 C4 N3 2.8(2) . . . . ?
C14 N4 C4 N3 177.94(16) . . . . ?
C5 N4 C4 Zn1 -161.61(17) . . . . ?
C14 N4 C4 Zn1 13.5(3) . . . . ?
C4 N4 C5 C6 -1.3(2) . . . . ?
C14 N4 C5 C6 -176.52(17) . . . . ?
N4 C5 C6 N3 -0.7(2) . . . . ?
C4 N3 C6 C5 2.5(2) . . . . ?
B1 N3 C6 C5 173.72(17) . . . . ?
C8 N6 C7 N5 0.25(19) . . . . ?
C18 N6 C7 N5 179.80(15) . . . . ?
C8 N6 C7 Zn1 -179.82(16) . . . . ?
C18 N6 C7 Zn1 -0.3(3) . . . . ?
C9 N5 C7 N6 -0.28(19) . . . . ?
B1 N5 C7 N6 179.05(15) . . . . ?
C9 N5 C7 Zn1 179.76(11) . . . . ?
B1 N5 C7 Zn1 -0.9(2) . . . . ?
C7 N6 C8 C9 -0.1(2) . . . . ?
C18 N6 C8 C9 -179.67(16) . . . . ?
N6 C8 C9 N5 -0.1(2) . . . . ?
C7 N5 C9 C8 0.2(2) . . . . ?
B1 N5 C9 C8 -179.11(16) . . . . ?
C1 N2 C10 C11 -42.2(3) . . . . ?
C3 N2 C10 C11 141.7(2) . . . . ?
C1 N2 C10 C12 79.2(2) . . . . ?
C3 N2 C10 C12 -96.9(2) . . . . ?
C1 N2 C10 C13 -161.8(2) . . . . ?
C3 N2 C10 C13 22.2(3) . . . . ?
C4 N4 C14 C16 45.7(3) . . . . ?
C5 N4 C14 C16 -139.8(2) . . . . ?
C4 N4 C14 C17 -75.7(2) . . . . ?
C5 N4 C14 C17 98.8(2) . . . . ?
C4 N4 C14 C15 164.4(2) . . . . ?
C5 N4 C14 C15 -21.1(3) . . . . ?
C7 N6 C18 C20 -62.2(2) . . . . ?
C8 N6 C18 C20 117.2(2) . . . . ?
C7 N6 C18 C21 57.8(2) . . . . ?
C8 N6 C18 C21 -122.7(2) . . . . ?
C7 N6 C18 C19 177.74(18) . . . . ?
C8 N6 C18 C19 -2.8(3) . . . . ?
N1 B1 C22 C23 -31.0(3) . . . . ?
N3 B1 C22 C23 -150.15(18) . . . . ?
N5 B1 C22 C23 90.1(2) . . . . ?
N1 B1 C22 C27 158.24(16) . . . . ?
N3 B1 C22 C27 39.1(2) . . . . ?
N5 B1 C22 C27 -80.7(2) . . . . ?
C27 C22 C23 C24 -3.2(3) . . . . ?
B1 C22 C23 C24 -174.42(19) . . . . ?
C22 C23 C24 C25 1.5(3) . . . . ?
C23 C24 C25 C26 0.9(3) . . . . ?
C24 C25 C26 C27 -1.4(3) . . . . ?
C25 C26 C27 C22 -0.4(3) . . . . ?
C23 C22 C27 C26 2.7(3) . . . . ?
B1 C22 C27 C26 174.10(18) . . . . ?
Zn1 C28 C29 C30 -173.9(4) . . . . ?
C28 C29 C30 C31 70.6(8) . . . . ?
Zn1 C28A C29A C30A -164.9(6) . . . . ?
C28A C29A C30A C31A 74.4(9) . . . . ?
C30B C29B C28B Zn1 179.2(9) . . . . ?
C28B C29B C30B C31B -161.0(14) . . . . ?
